data_2008266
loop_
_publ_author_name
'Kandasamy Chinnakali'
'Hoong-Kun Fun'
'Shyamaprasad Goswami'
'Ajit Kumar Mahapatra'
'Gur Dayal Nigam'

_publ_section_title
;
 2-Aminopyrimidine and <i>p</i>-phenylenediacetic acid (1:1) co-crystal
;
_journal_issue 3
_journal_name_full 'Acta Crystallographica Section C'
_journal_page_first 399
_journal_page_last 401
_journal_paper_doi 10.1107/S0108270198013626
_journal_volume 55
_journal_year 1999
_chemical_formula_iupac 'C4 H5 N3 , C10 H10 O4'
_chemical_formula_sum 'C14 H15 N3 O4'
_chemical_formula_weight 289.29
_chemical_name_systematic
;
2-Aminopyrimidine and p-phenylenediacetic acid
;
_space_group_IT_number 60
_symmetry_cell_setting orthorhombic
_symmetry_space_group_name_Hall '-P 2n 2ab'
_symmetry_space_group_name_H-M 'P b c n'
_audit_creation_method SHELXL-97
_cell_angle_alpha 90.00
_cell_angle_beta 90.00
_cell_angle_gamma 90.00
_cell_formula_units_Z 4
_cell_length_a 4.56860(10)
_cell_length_b 15.7687(2)
_cell_length_c 20.1621(4)
_cell_measurement_reflns_used 3724
_cell_measurement_temperature 293(2)
_cell_measurement_theta_max 33.18
_cell_measurement_theta_min 2.77
_cell_volume 1452.50(5)
_computing_cell_refinement 'SAINT (Siemens, 1996)'
_computing_data_collection 'SMART (Siemens, 1996)'
_computing_data_reduction SAINT
_computing_molecular_graphics SHELXTL
_computing_publication_material 'SHELXTL and PLATON (Spek, 1990)'
_computing_structure_refinement SHELXTL
_computing_structure_solution 'SHELXTL (Sheldrick, 1997)'
_diffrn_ambient_temperature 293(2)
_diffrn_detector_area_resol_mean 8.33
_diffrn_measured_fraction_theta_full 0.996
_diffrn_measured_fraction_theta_max 0.996
_diffrn_measurement_device
;
Siemens SMART CCD area detector
;
_diffrn_measurement_method \w-scans
_diffrn_radiation_monochromator graphite
_diffrn_radiation_source 'fine-focus sealed tube'
_diffrn_radiation_type MoK\a
_diffrn_radiation_wavelength 0.71073
_diffrn_reflns_av_R_equivalents 0.033
_diffrn_reflns_av_sigmaI/netI 0.029
_diffrn_reflns_limit_h_max 6
_diffrn_reflns_limit_h_min 0
_diffrn_reflns_limit_k_max 23
_diffrn_reflns_limit_k_min 0
_diffrn_reflns_limit_l_max 30
_diffrn_reflns_limit_l_min 0
_diffrn_reflns_number 11260
_diffrn_reflns_theta_full 32
_diffrn_reflns_theta_max 32.00
_diffrn_reflns_theta_min 2.77
_exptl_absorpt_coefficient_mu 0.099
_exptl_absorpt_correction_type none
_exptl_crystal_colour colourless
_exptl_crystal_density_diffrn 1.323
_exptl_crystal_density_method 'not measured'
_exptl_crystal_description block
_exptl_crystal_F_000 608
_exptl_crystal_size_max 0.58
_exptl_crystal_size_mid 0.44
_exptl_crystal_size_min 0.38
_refine_diff_density_max 0.119
_refine_diff_density_min -0.096
_refine_ls_extinction_coef 0.026(3)
_refine_ls_extinction_method 'SHELXTL (Sheldrick, 1997)'
_refine_ls_goodness_of_fit_ref 1.084
_refine_ls_hydrogen_treatment refall
_refine_ls_matrix_type full
_refine_ls_number_parameters 128
_refine_ls_number_reflns 2515
_refine_ls_number_restraints 0
_refine_ls_restrained_S_all 1.084
_refine_ls_R_factor_all 0.116
_refine_ls_R_factor_gt 0.059
_refine_ls_shift/su_max <0.001
_refine_ls_shift/su_mean 0.000
_refine_ls_structure_factor_coef Fsqd
_refine_ls_weighting_details 'calc w = 1/[\s^2^(Fo^2^)+(0.0450P)^2^+0.2796P] where P=(Fo^2^+2Fc^2^)/3'
_refine_ls_weighting_scheme calc
_refine_ls_wR_factor_ref 0.161
_reflns_number_gt 1286
_reflns_number_total 2515
_reflns_threshold_expression I>2\s(I)
_cod_data_source_file ha1242.cif
_cod_data_source_block I
_cod_original_sg_symbol_H-M Pbcn
_cod_database_code 2008266

loop_
_symmetry_equiv_pos_as_xyz
'x, y, z'
'-x+1/2, -y+1/2, z+1/2'
'-x, y, -z+1/2'
'x+1/2, -y+1/2, -z'
'-x, -y, -z'
'x-1/2, y-1/2, -z-1/2'
'x, -y, z-1/2'
'-x-1/2, y-1/2, z'

loop_
_atom_site_label
_atom_site_fract_x
_atom_site_fract_y
_atom_site_fract_z
_atom_site_U_iso_or_equiv
_atom_site_adp_type
_atom_site_calc_flag
_atom_site_refinement_flags
_atom_site_occupancy
_atom_site_disorder_assembly
_atom_site_disorder_group
_atom_site_type_symbol
O1 0.1400(3) 0.35048(8) 0.64565(7) 0.0956(5) Uani d . 1 . . O
O2 0.0011(4) 0.22373(9) 0.61149(8) 0.0961(5) Uani d . 1 . . O
N1 0.3388(4) 0.15077(9) 0.70366(7) 0.0756(5) Uani d . 1 . . N
N2 0.5000 0.27532(15) 0.7500 0.0903(8) Uani d S 1 . . N
C1 -0.0970(4) 0.42296(11) 0.52668(9) 0.0692(5) Uani d . 1 . . C
C2 -0.1812(5) 0.49945(14) 0.55305(11) 0.0881(6) Uani d . 1 . . C
C3 0.0850(5) 0.42488(13) 0.47323(10) 0.0867(6) Uani d . 1 . . C
C4 -0.1966(6) 0.33973(16) 0.55521(14) 0.0929(7) Uani d . 1 . . C
C5 -0.0014(4) 0.30613(12) 0.60887(9) 0.0718(5) Uani d . 1 . . C
C6 0.5000 0.19082(16) 0.7500 0.0680(6) Uani d S 1 . . C
C7 0.3460(5) 0.06616(13) 0.70459(10) 0.0864(6) Uani d . 1 . . C
C8 0.5000 0.0207(2) 0.7500 0.0928(9) Uani d S 1 . . C
H1O2 0.132(6) 0.2014(15) 0.6486(14) 0.132(9) Uiso d . 1 . . H
H1N2 0.389(4) 0.3021(13) 0.7193(10) 0.097(7) Uiso d . 1 . . H
H2 -0.310(6) 0.4980(14) 0.5898(13) 0.122(8) Uiso d . 1 . . H
H3 0.144(5) 0.3727(16) 0.4530(13) 0.121(8) Uiso d . 1 . . H
H4A -0.228(6) 0.2977(17) 0.5228(13) 0.131(9) Uiso d . 1 . . H
H4B -0.383(7) 0.3524(17) 0.5791(12) 0.131(10) Uiso d . 1 . . H
H7 0.231(5) 0.0396(13) 0.6693(10) 0.096(6) Uiso d . 1 . . H
H8 0.5000 -0.040(2) 0.7500 0.120(11) Uiso d S 1 . . H

loop_
_atom_site_aniso_label
_atom_site_aniso_U_11
_atom_site_aniso_U_22
_atom_site_aniso_U_33
_atom_site_aniso_U_12
_atom_site_aniso_U_13
_atom_site_aniso_U_23
O1 0.1278(12) 0.0712(8) 0.0876(9) -0.0086(8) -0.0370(9) 0.0024(6)
O2 0.1231(12) 0.0695(9) 0.0957(10) -0.0092(7) -0.0344(9) -0.0032(7)
N1 0.0950(11) 0.0673(9) 0.0645(8) -0.0075(8) -0.0054(8) -0.0004(6)
N2 0.133(2) 0.0651(14) 0.0730(14) 0.000 -0.0311(15) 0.000
C1 0.0645(9) 0.0733(11) 0.0698(10) 0.0055(8) -0.0183(8) -0.0033(8)
C2 0.0928(14) 0.0935(15) 0.0781(12) 0.0194(12) 0.0162(11) -0.0026(10)
C3 0.1071(15) 0.0711(13) 0.0820(12) 0.0234(11) 0.0027(11) -0.0143(10)
C4 0.0862(16) 0.0888(15) 0.1037(16) -0.0126(12) -0.0293(13) 0.0106(12)
C5 0.0753(11) 0.0713(11) 0.0689(10) -0.0091(9) -0.0038(9) 0.0003(8)
C6 0.0843(16) 0.0660(14) 0.0537(12) 0.000 0.0034(11) 0.000
C7 0.1063(16) 0.0715(12) 0.0816(13) -0.0127(11) -0.0050(12) -0.0056(10)
C8 0.120(3) 0.0634(16) 0.095(2) 0.000 -0.0102(18) 0.000

loop_
_atom_type_symbol
_atom_type_description
_atom_type_scat_dispersion_real
_atom_type_scat_dispersion_imag
_atom_type_scat_source
C C 0.0033 0.0016 'International Tables Vol C Tables 4.2.6.8 and 6.1.1.4'
H H 0.0000 0.0000 'International Tables Vol C Tables 4.2.6.8 and 6.1.1.4'
N N 0.0061 0.0033 'International Tables Vol C Tables 4.2.6.8 and 6.1.1.4'
O O 0.0106 0.0060 'International Tables Vol C Tables 4.2.6.8 and 6.1.1.4'

loop_
_geom_angle_atom_site_label_1
_geom_angle_atom_site_label_2
_geom_angle_atom_site_label_3
_geom_angle_site_symmetry_1
_geom_angle_site_symmetry_3
_geom_angle
C7 N1 C6 . . 116.45(18)
C3 C1 C2 . . 117.26(18)
C3 C1 C4 . . 120.5(2)
C2 C1 C4 . . 122.3(2)
C1 C2 C3 . 5_566 121.5(2)
C1 C3 C2 . 5_566 121.24(18)
C5 C4 C1 . . 113.87(17)
O1 C5 O2 . . 123.32(18)
O1 C5 C4 . . 123.87(19)
O2 C5 C4 . . 112.81(17)
N2 C6 N1 . 3_656 117.96(11)
N2 C6 N1 . . 117.96(11)
N1 C6 N1 3_656 . 124.1(2)
N1 C7 C8 . . 123.4(2)
C7 C8 C7 3_656 . 116.3(3)

loop_
_geom_bond_atom_site_label_1
_geom_bond_atom_site_label_2
_geom_bond_site_symmetry_2
_geom_bond_distance
_geom_bond_publ_flag
O1 C5 . 1.207(2) yes
O2 C5 . 1.300(2) yes
N1 C7 . 1.335(2) yes
N1 C6 . 1.3469(18) yes
N2 C6 . 1.333(3) yes
C1 C3 . 1.361(3) ?
C1 C2 . 1.373(3) ?
C1 C4 . 1.504(3) ?
C2 C3 5_566 1.378(3) ?
C3 C2 5_566 1.378(3) ?
C4 C5 . 1.499(3) ?
C6 N1 3_656 1.3469(18) ?
C7 C8 . 1.359(3) ?
C8 C7 3_656 1.359(3) ?

loop_
_geom_hbond_atom_site_label_D
_geom_hbond_atom_site_label_H
_geom_hbond_atom_site_label_A
_geom_hbond_site_symmetry_A
_geom_hbond_distance_DH
_geom_hbond_distance_HA
_geom_hbond_distance_DA
_geom_hbond_angle_DHA
_geom_hbond_publ_flag
O2 H1O2 N1 1_555 1.02(3) 1.66(3) 2.675(2) 171(2) yes
N2 H1N2 O1 1_555 0.90(2) 2.02(2) 2.922(2) 174(2) yes
C4 H4B O1 1_455 1.00(3) 2.56(3) 3.541(3) 168(2) yes

loop_
_geom_torsion_atom_site_label_1
_geom_torsion_atom_site_label_2
_geom_torsion_atom_site_label_3
_geom_torsion_atom_site_label_4
_geom_torsion_site_symmetry_4
_geom_torsion
C3 C1 C2 C3 5_566 -0.2(4)
C4 C1 C2 C3 5_566 179.20(19)
C2 C1 C3 C2 5_566 0.2(3)
C4 C1 C3 C2 5_566 -179.21(19)
C3 C1 C4 C5 . 90.8(3)
C2 C1 C4 C5 . -88.6(3)
C1 C4 C5 O1 . 29.9(3)
C1 C4 C5 O2 . -149.7(2)
C7 N1 C6 N2 . 179.32(13)
C7 N1 C6 N1 3_656 -0.68(13)
C6 N1 C7 C8 . 1.4(3)
N1 C7 C8 C7 3_656 -0.75(14)
